data_1555162
loop_
_publ_author_name
'Ma, Weiwei'
'Fang, Jie'
'Ren, Jun'
'Wang, Zhongwen'

_publ_section_title
;
 Lewis Acid Catalyzed Formal Intramolecular [3 + 3] Cross-Cycloaddition of
 Cyclopropane 1,1-Diesters for Construction of Benzobicyclo[2.2.2]octane
 Skeletons.
;
_journal_issue 17
_journal_name_full 'Organic letters'
_journal_page_first 4180
_journal_page_last 4183
_journal_paper_doi 10.1021/acs.orglett.5b01927
_journal_volume 17
_journal_year 2015
_chemical_formula_sum 'C18 H20 O6'
_chemical_formula_weight 332.34
_space_group_IT_number 14
_space_group_name_Hall '-P 2ybc'
_space_group_name_H-M_alt 'P 1 21/c 1'
_symmetry_cell_setting monoclinic
_symmetry_space_group_name_H-M 'P 1 21/c 1'
_atom_sites_solution_hydrogens geom
_atom_sites_solution_primary direct
_atom_sites_solution_secondary difmap
_audit_creation_method SHELXL-97
_cell_angle_alpha 90.00
_cell_angle_beta 94.65(3)
_cell_angle_gamma 90.00
_cell_formula_units_Z 4
_cell_length_a 7.7505(16)
_cell_length_b 21.813(4)
_cell_length_c 9.5132(19)
_cell_measurement_reflns_used 4836
_cell_measurement_temperature 113(2)
_cell_measurement_theta_max 27.8864
_cell_measurement_theta_min 1.8672
_cell_volume 1603.0(6)
_computing_cell_refinement crystalclear
_computing_data_collection crystalclear
_computing_data_reduction crystalclear
_computing_molecular_graphics 'Bruker SHELXTL'
_computing_publication_material 'Bruker SHELXTL'
_computing_structure_refinement 'SHELXL-97 (Sheldrick, 1997)'
_computing_structure_solution 'SHELXS-97 (Sheldrick, 1990)'
_diffrn_ambient_temperature 113(2)
_diffrn_measured_fraction_theta_full 0.995
_diffrn_measured_fraction_theta_max 0.995
_diffrn_measurement_device_type 'rigaku saturn'
_diffrn_measurement_method '\w scans'
_diffrn_radiation_monochromator confocal
_diffrn_radiation_source 'rotating anode'
_diffrn_radiation_type MoK\a
_diffrn_radiation_wavelength 0.71073
_diffrn_reflns_av_R_equivalents 0.0337
_diffrn_reflns_av_sigmaI/netI 0.0304
_diffrn_reflns_limit_h_max 9
_diffrn_reflns_limit_h_min -10
_diffrn_reflns_limit_k_max 28
_diffrn_reflns_limit_k_min -25
_diffrn_reflns_limit_l_max 12
_diffrn_reflns_limit_l_min -12
_diffrn_reflns_number 15993
_diffrn_reflns_theta_full 27.89
_diffrn_reflns_theta_max 27.89
_diffrn_reflns_theta_min 1.87
_diffrn_standards_decay_% 0
_diffrn_standards_interval_count 0
_diffrn_standards_interval_time 0
_diffrn_standards_number 0
_exptl_absorpt_coefficient_mu 0.103
_exptl_absorpt_correction_T_max 0.9877
_exptl_absorpt_correction_T_min 0.9796
_exptl_absorpt_correction_type multi-scan
_exptl_absorpt_process_details crystalclear
_exptl_crystal_colour colorless
_exptl_crystal_density_diffrn 1.377
_exptl_crystal_density_method 'not measured'
_exptl_crystal_description needle
_exptl_crystal_F_000 704
_exptl_crystal_size_max 0.20
_exptl_crystal_size_mid 0.18
_exptl_crystal_size_min 0.12
_refine_diff_density_max 0.263
_refine_diff_density_min -0.255
_refine_diff_density_rms 0.049
_refine_ls_extinction_method none
_refine_ls_goodness_of_fit_ref 1.082
_refine_ls_hydrogen_treatment constr
_refine_ls_matrix_type full
_refine_ls_number_parameters 220
_refine_ls_number_reflns 3816
_refine_ls_number_restraints 0
_refine_ls_restrained_S_all 1.082
_refine_ls_R_factor_all 0.0501
_refine_ls_R_factor_gt 0.0400
_refine_ls_shift/su_max 0.003
_refine_ls_shift/su_mean 0.000
_refine_ls_structure_factor_coef Fsqd
_refine_ls_weighting_details 'calc w=1/[\s^2^(Fo^2^)+(0.0728P)^2^+0.0454P] where P=(Fo^2^+2Fc^2^)/3'
_refine_ls_weighting_scheme calc
_refine_ls_wR_factor_gt 0.1076
_refine_ls_wR_factor_ref 0.1153
_reflns_number_gt 3008
_reflns_number_total 3816
_reflns_threshold_expression >2sigma(I)
_cod_data_source_file ol5b01927_si_001.cif
_cod_data_source_block shelxl
_cod_depositor_comments
;
The following automatic conversions were performed:

data item '_exptl_absorpt_correction_type' value 'MULTI-SCAN' was
changed to 'multi-scan' in accordance with the
/home/saulius/struct/COD-crude-data/automatic-downloads/DataCite-retrospective/ACS/depositions/lib/dictionaries/cif_core.dic
dictionary named 'cif_core.dic' version 2.4.2 last updated on
2011-04-26.

data item '_refine_ls_hydrogen_treatment' value 'CONSTR' was changed
to 'constr' in accordance with the
/home/saulius/struct/COD-crude-data/automatic-downloads/DataCite-retrospective/ACS/depositions/lib/dictionaries/cif_core.dic
dictionary named 'cif_core.dic' version 2.4.2 last updated on
2011-04-26.

data item '_symmetry_cell_setting' value 'Monoclinic' was changed to
'monoclinic' in accordance with the
/home/saulius/struct/COD-crude-data/automatic-downloads/DataCite-retrospective/ACS/depositions/lib/dictionaries/cif_core.dic
dictionary named 'cif_core.dic' version 2.4.2 last updated on
2011-04-26.

Automatic conversion script
Id: cif_fix_values 6909 2019-04-08 15:41:33Z antanas 
;
_cod_original_cell_volume 1603.1(6)
_cod_original_sg_symbol_H-M P2(1)/c
_cod_database_code 1555162

loop_
_symmetry_equiv_pos_as_xyz
'x, y, z'
'-x, y+1/2, -z+1/2'
'-x, -y, -z'
'x, -y-1/2, z-1/2'

loop_
_atom_site_label
_atom_site_type_symbol
_atom_site_fract_x
_atom_site_fract_y
_atom_site_fract_z
_atom_site_U_iso_or_equiv
_atom_site_adp_type
_atom_site_occupancy
_atom_site_symmetry_multiplicity
_atom_site_calc_flag
_atom_site_refinement_flags
O1 O 0.79356(14) 0.49196(4) 0.53752(9) 0.0343(3) Uani 1 1 d .
O2 O 0.68297(15) 0.58166(4) 0.43569(9) 0.0381(3) Uani 1 1 d .
O3 O 0.29597(12) 0.56012(4) 0.87846(9) 0.0263(2) Uani 1 1 d .
O4 O 0.25933(11) 0.65854(3) 0.81731(8) 0.0194(2) Uani 1 1 d .
O5 O 0.39274(12) 0.73574(4) 1.10004(9) 0.0259(2) Uani 1 1 d .
O6 O 0.30431(11) 0.64712(4) 1.19075(8) 0.0207(2) Uani 1 1 d .
C1 C 0.7436(2) 0.52208(7) 0.40822(14) 0.0406(4) Uani 1 1 d .
H1A H 0.8438 0.5247 0.3502 0.049 Uiso 1 1 calc R
H1B H 0.6511 0.4984 0.3549 0.049 Uiso 1 1 calc R
C2 C 0.75787(16) 0.53301(5) 0.64157(12) 0.0208(3) Uani 1 1 d .
C3 C 0.78339(15) 0.52542(5) 0.78521(12) 0.0187(3) Uani 1 1 d .
H3 H 0.8303 0.4887 0.8263 0.022 Uiso 1 1 calc R
C4 C 0.73618(14) 0.57499(5) 0.86727(11) 0.0155(2) Uani 1 1 d .
C5 C 0.75510(15) 0.57749(5) 1.02563(11) 0.0173(2) Uani 1 1 d .
H5 H 0.8129 0.5396 1.0654 0.021 Uiso 1 1 calc R
C6 C 0.57540(15) 0.58562(5) 1.08148(11) 0.0170(2) Uani 1 1 d .
H6A H 0.5885 0.5954 1.1834 0.020 Uiso 1 1 calc R
H6B H 0.5087 0.5470 1.0689 0.020 Uiso 1 1 calc R
C7 C 0.47700(15) 0.63841(5) 0.99958(11) 0.0146(2) Uani 1 1 d .
C8 C 0.60754(15) 0.67393(5) 0.91321(11) 0.0155(2) Uani 1 1 d .
H8 H 0.5511 0.7105 0.8656 0.019 Uiso 1 1 calc R
C9 C 0.66366(14) 0.62833(5) 0.80569(11) 0.0150(2) Uani 1 1 d .
C10 C 0.63867(15) 0.63514(5) 0.65907(12) 0.0179(2) Uani 1 1 d .
H10 H 0.5893 0.6711 0.6164 0.021 Uiso 1 1 calc R
C11 C 0.69010(16) 0.58644(6) 0.58083(12) 0.0213(3) Uani 1 1 d .
C12 C 0.86363(16) 0.63484(5) 1.06781(13) 0.0219(3) Uani 1 1 d .
H12A H 0.9769 0.6325 1.0269 0.026 Uiso 1 1 calc R
H12B H 0.8850 0.6367 1.1717 0.026 Uiso 1 1 calc R
C13 C 0.76574(15) 0.69331(5) 1.01332(12) 0.0196(3) Uani 1 1 d .
H13 H 0.7222 0.7149 1.0961 0.024 Uiso 1 1 calc R
C14 C 0.88082(17) 0.73753(6) 0.93940(14) 0.0257(3) Uani 1 1 d .
H14A H 0.9116 0.7193 0.8507 0.039 Uiso 1 1 calc R
H14B H 0.9864 0.7457 1.0004 0.039 Uiso 1 1 calc R
H14C H 0.8185 0.7761 0.9196 0.039 Uiso 1 1 calc R
C15 C 0.33392(14) 0.61313(5) 0.89403(11) 0.0159(2) Uani 1 1 d .
C16 C 0.14020(17) 0.63923(6) 0.70067(13) 0.0243(3) Uani 1 1 d .
H16A H 0.2006 0.6124 0.6380 0.036 Uiso 1 1 calc R
H16B H 0.0958 0.6753 0.6481 0.036 Uiso 1 1 calc R
H16C H 0.0436 0.6168 0.7369 0.036 Uiso 1 1 calc R
C17 C 0.38895(14) 0.68057(5) 1.10027(11) 0.0163(2) Uani 1 1 d .
C18 C 0.22776(17) 0.68075(6) 1.30071(13) 0.0268(3) Uani 1 1 d .
H18A H 0.3193 0.7002 1.3623 0.040 Uiso 1 1 calc R
H18B H 0.1620 0.6525 1.3562 0.040 Uiso 1 1 calc R
H18C H 0.1500 0.7123 1.2583 0.040 Uiso 1 1 calc R

loop_
_atom_site_aniso_label
_atom_site_aniso_U_11
_atom_site_aniso_U_22
_atom_site_aniso_U_33
_atom_site_aniso_U_23
_atom_site_aniso_U_13
_atom_site_aniso_U_12
O1 0.0594(7) 0.0244(5) 0.0199(4) -0.0065(4) 0.0076(4) 0.0129(4)
O2 0.0709(7) 0.0301(5) 0.0132(4) -0.0035(4) 0.0039(4) 0.0149(5)
O3 0.0353(5) 0.0157(4) 0.0264(4) -0.0002(3) -0.0072(4) -0.0049(4)
O4 0.0221(4) 0.0160(4) 0.0193(4) 0.0005(3) -0.0035(3) 0.0003(3)
O5 0.0352(5) 0.0159(4) 0.0280(5) -0.0042(3) 0.0119(4) -0.0017(4)
O6 0.0256(5) 0.0196(4) 0.0181(4) -0.0022(3) 0.0094(3) -0.0010(3)
C1 0.0642(11) 0.0370(8) 0.0200(6) -0.0067(6) 0.0008(7) 0.0193(7)
C2 0.0261(6) 0.0171(6) 0.0197(6) -0.0052(4) 0.0052(5) 0.0018(5)
C3 0.0204(6) 0.0156(5) 0.0205(6) 0.0006(4) 0.0032(5) 0.0025(4)
C4 0.0152(6) 0.0156(5) 0.0160(5) 0.0006(4) 0.0026(4) -0.0014(4)
C5 0.0194(6) 0.0176(6) 0.0149(5) 0.0013(4) 0.0007(4) 0.0021(4)
C6 0.0214(6) 0.0163(5) 0.0133(5) 0.0015(4) 0.0017(4) 0.0007(4)
C7 0.0172(6) 0.0132(5) 0.0137(5) -0.0004(4) 0.0025(4) -0.0004(4)
C8 0.0202(6) 0.0124(5) 0.0142(5) 0.0001(4) 0.0035(4) -0.0013(4)
C9 0.0154(6) 0.0152(5) 0.0144(5) -0.0011(4) 0.0024(4) -0.0013(4)
C10 0.0206(6) 0.0165(5) 0.0165(5) 0.0017(4) 0.0024(4) 0.0009(4)
C11 0.0279(7) 0.0235(6) 0.0125(5) -0.0016(4) 0.0017(4) 0.0003(5)
C12 0.0210(6) 0.0241(6) 0.0199(5) -0.0009(5) -0.0022(5) -0.0027(5)
C13 0.0213(6) 0.0198(6) 0.0179(5) -0.0030(4) 0.0024(5) -0.0039(4)
C14 0.0263(7) 0.0224(6) 0.0291(6) -0.0030(5) 0.0057(5) -0.0077(5)
C15 0.0192(6) 0.0150(5) 0.0137(5) -0.0001(4) 0.0039(4) -0.0002(4)
C16 0.0266(7) 0.0254(6) 0.0196(6) -0.0004(5) -0.0061(5) 0.0007(5)
C17 0.0180(6) 0.0171(5) 0.0139(5) -0.0017(4) 0.0011(4) -0.0014(4)
C18 0.0310(7) 0.0309(7) 0.0202(6) -0.0082(5) 0.0115(5) -0.0022(6)

loop_
_atom_type_symbol
_atom_type_description
_atom_type_scat_dispersion_real
_atom_type_scat_dispersion_imag
_atom_type_scat_source
C C 0.0033 0.0016 'International Tables Vol C Tables 4.2.6.8 and 6.1.1.4'
H H 0.0000 0.0000 'International Tables Vol C Tables 4.2.6.8 and 6.1.1.4'
O O 0.0106 0.0060 'International Tables Vol C Tables 4.2.6.8 and 6.1.1.4'

loop_
_geom_angle_atom_site_label_1
_geom_angle_atom_site_label_2
_geom_angle_atom_site_label_3
_geom_angle
C2 O1 C1 105.34(10)
C11 O2 C1 105.50(9)
C15 O4 C16 115.11(9)
C17 O6 C18 116.11(9)
O2 C1 O1 109.67(10)
O2 C1 H1A 109.7
O1 C1 H1A 109.7
O2 C1 H1B 109.7
O1 C1 H1B 109.7
H1A C1 H1B 108.2
C3 C2 O1 127.88(11)
C3 C2 C11 122.35(11)
O1 C2 C11 109.77(10)
C2 C3 C4 116.00(10)
C2 C3 H3 122.0
C4 C3 H3 122.0
C3 C4 C9 121.52(10)
C3 C4 C5 125.35(10)
C9 C4 C5 113.12(10)
C4 C5 C6 109.41(9)
C4 C5 C12 107.29(9)
C6 C5 C12 107.82(9)
C4 C5 H5 110.7
C6 C5 H5 110.7
C12 C5 H5 110.7
C5 C6 C7 109.44(9)
C5 C6 H6A 109.8
C7 C6 H6A 109.8
C5 C6 H6B 109.8
C7 C6 H6B 109.8
H6A C6 H6B 108.2
C17 C7 C15 106.88(9)
C17 C7 C6 110.94(9)
C15 C7 C6 111.11(9)
C17 C7 C8 111.90(9)
C15 C7 C8 107.37(9)
C6 C7 C8 108.60(9)
C9 C8 C13 109.74(10)
C9 C8 C7 105.27(9)
C13 C8 C7 109.06(9)
C9 C8 H8 110.9
C13 C8 H8 110.9
C7 C8 H8 110.9
C4 C9 C10 121.57(10)
C4 C9 C8 112.99(9)
C10 C9 C8 125.34(10)
C11 C10 C9 115.75(10)
C11 C10 H10 122.1
C9 C10 H10 122.1
C10 C11 O2 127.56(11)
C10 C11 C2 122.76(11)
O2 C11 C2 109.67(10)
C5 C12 C13 109.77(9)
C5 C12 H12A 109.7
C13 C12 H12A 109.7
C5 C12 H12B 109.7
C13 C12 H12B 109.7
H12A C12 H12B 108.2
C14 C13 C8 110.65(10)
C14 C13 C12 112.70(10)
C8 C13 C12 108.81(9)
C14 C13 H13 108.2
C8 C13 H13 108.2
C12 C13 H13 108.2
C13 C14 H14A 109.5
C13 C14 H14B 109.5
H14A C14 H14B 109.5
C13 C14 H14C 109.5
H14A C14 H14C 109.5
H14B C14 H14C 109.5
O3 C15 O4 123.87(10)
O3 C15 C7 125.70(10)
O4 C15 C7 110.40(9)
O4 C16 H16A 109.5
O4 C16 H16B 109.5
H16A C16 H16B 109.5
O4 C16 H16C 109.5
H16A C16 H16C 109.5
H16B C16 H16C 109.5
O5 C17 O6 123.98(10)
O5 C17 C7 126.04(10)
O6 C17 C7 109.98(9)
O6 C18 H18A 109.5
O6 C18 H18B 109.5
H18A C18 H18B 109.5
O6 C18 H18C 109.5
H18A C18 H18C 109.5
H18B C18 H18C 109.5

loop_
_geom_bond_atom_site_label_1
_geom_bond_atom_site_label_2
_geom_bond_distance
O1 C2 1.3794(14)
O1 C1 1.4204(17)
O2 C11 1.3813(14)
O2 C1 1.4135(16)
O3 C15 1.1992(13)
O4 C15 1.3341(13)
O4 C16 1.4475(14)
O5 C17 1.2038(14)
O6 C17 1.3398(14)
O6 C18 1.4439(14)
C1 H1A 0.9900
C1 H1B 0.9900
C2 C3 1.3747(16)
C2 C11 1.3852(17)
C3 C4 1.3995(16)
C3 H3 0.9500
C4 C9 1.3998(15)
C4 C5 1.5027(15)
C5 C6 1.5406(17)
C5 C12 1.5424(16)
C5 H5 1.0000
C6 C7 1.5551(15)
C6 H6A 0.9900
C6 H6B 0.9900
C7 C17 1.5280(15)
C7 C15 1.5369(16)
C7 C8 1.5600(16)
C8 C9 1.5157(15)
C8 C13 1.5492(16)
C8 H8 1.0000
C9 C10 1.4005(15)
C10 C11 1.3746(16)
C10 H10 0.9500
C12 C13 1.5514(17)
C12 H12A 0.9900
C12 H12B 0.9900
C13 C14 1.5239(17)
C13 H13 1.0000
C14 H14A 0.9800
C14 H14B 0.9800
C14 H14C 0.9800
C16 H16A 0.9800
C16 H16B 0.9800
C16 H16C 0.9800
C18 H18A 0.9800
C18 H18B 0.9800
C18 H18C 0.9800

loop_
_geom_torsion_atom_site_label_1
_geom_torsion_atom_site_label_2
_geom_torsion_atom_site_label_3
_geom_torsion_atom_site_label_4
_geom_torsion
C11 O2 C1 O1 -2.29(17)
C2 O1 C1 O2 1.70(17)
C1 O1 C2 C3 -179.98(13)
C1 O1 C2 C11 -0.44(15)
O1 C2 C3 C4 179.69(12)
C11 C2 C3 C4 0.21(18)
C2 C3 C4 C9 1.43(17)
C2 C3 C4 C5 -178.91(11)
C3 C4 C5 C6 -119.05(12)
C9 C4 C5 C6 60.63(12)
C3 C4 C5 C12 124.23(12)
C9 C4 C5 C12 -56.09(13)
C4 C5 C6 C7 -48.44(12)
C12 C5 C6 C7 67.94(11)
C5 C6 C7 C17 -135.55(9)
C5 C6 C7 C15 105.70(11)
C5 C6 C7 C8 -12.17(12)
C17 C7 C8 C9 -172.30(9)
C15 C7 C8 C9 -55.33(11)
C6 C7 C8 C9 64.90(11)
C17 C7 C8 C13 70.01(11)
C15 C7 C8 C13 -173.02(9)
C6 C7 C8 C13 -52.79(11)
C3 C4 C9 C10 -1.50(17)
C5 C4 C9 C10 178.81(10)
C3 C4 C9 C8 174.92(10)
C5 C4 C9 C8 -4.78(14)
C13 C8 C9 C4 59.99(12)
C7 C8 C9 C4 -57.24(12)
C13 C8 C9 C10 -123.76(12)
C7 C8 C9 C10 119.02(12)
C4 C9 C10 C11 -0.15(17)
C8 C9 C10 C11 -176.10(11)
C9 C10 C11 O2 -178.75(12)
C9 C10 C11 C2 1.82(18)
C1 O2 C11 C10 -177.49(14)
C1 O2 C11 C2 2.01(15)
C3 C2 C11 C10 -1.9(2)
O1 C2 C11 C10 178.51(12)
C3 C2 C11 O2 178.56(12)
O1 C2 C11 O2 -1.01(15)
C4 C5 C12 C13 62.79(12)
C6 C5 C12 C13 -54.97(12)
C9 C8 C13 C14 75.14(12)
C7 C8 C13 C14 -170.02(9)
C9 C8 C13 C12 -49.19(12)
C7 C8 C13 C12 65.64(12)
C5 C12 C13 C14 -132.82(10)
C5 C12 C13 C8 -9.70(13)
C16 O4 C15 O3 -6.73(16)
C16 O4 C15 C7 171.37(9)
C17 C7 C15 O3 -118.49(12)
C6 C7 C15 O3 2.67(16)
C8 C7 C15 O3 121.29(12)
C17 C7 C15 O4 63.45(11)
C6 C7 C15 O4 -175.39(9)
C8 C7 C15 O4 -56.77(11)
C18 O6 C17 O5 -5.68(16)
C18 O6 C17 C7 174.56(9)
C15 C7 C17 O5 -105.22(12)
C6 C7 C17 O5 133.50(12)
C8 C7 C17 O5 12.04(16)
C15 C7 C17 O6 74.53(11)
C6 C7 C17 O6 -46.74(12)
C8 C7 C17 O6 -168.20(9)
